data_7018412
loop_
_publ_author_name
'Sun, Hongsui'
'Ritch, Jamie S.'
'Hayes, Paul G.'

_publ_section_title
;
 Ring-opening polymerisation of rac-lactide mediated by cationic zinc
 complexes featuring P-stereogenic bisphosphinimine ligands.
;
_journal_issue 13
_journal_name_full 'Dalton transactions (Cambridge, England : 2003)'
_journal_page_first 3701
_journal_page_last 3713
_journal_paper_doi 10.1039/c2dt11954d
_journal_volume 41
_journal_year 2012
_chemical_formula_sum 'C77 H59 B F24 N2 O P2 Zn'
_chemical_formula_weight 1622.38
_chemical_name_systematic
;

?

;
_space_group_IT_number 2
_symmetry_cell_setting triclinic
_symmetry_space_group_name_Hall '-P 1'
_symmetry_space_group_name_H-M 'P -1'
_atom_sites_solution_hydrogens geom
_atom_sites_solution_primary direct
_atom_sites_solution_secondary difmap
_audit_creation_method SHELXL-97
_cell_angle_alpha 88.5290(10)
_cell_angle_beta 76.3750(10)
_cell_angle_gamma 86.1190(10)
_cell_formula_units_Z 2
_cell_length_a 15.1464(9)
_cell_length_b 15.4468(9)
_cell_length_c 16.3669(9)
_cell_measurement_reflns_used 9776
_cell_measurement_temperature 173(2)
_cell_measurement_theta_max 27.43
_cell_measurement_theta_min 2.18
_cell_volume 3712.8(4)
_computing_cell_refinement 'Bruker SMART'
_computing_data_collection 'Bruker SMART'
_computing_data_reduction 'Bruker SAINT'
_computing_molecular_graphics 'Bruker SHELXTL'
_computing_publication_material 'Bruker SHELXTL'
_computing_structure_refinement 'SHELXL-97 (Sheldrick, 1997)'
_computing_structure_solution 'SHELXS-97 (Sheldrick, 1990)'
_diffrn_ambient_temperature 173(2)
_diffrn_measured_fraction_theta_full 0.998
_diffrn_measured_fraction_theta_max 0.991
_diffrn_measurement_device_type 'CCD area detector'
_diffrn_measurement_method 'phi and omega scans'
_diffrn_radiation_monochromator graphite
_diffrn_radiation_source 'fine-focus sealed tube'
_diffrn_radiation_type MoK\a
_diffrn_radiation_wavelength 0.71073
_diffrn_reflns_av_R_equivalents 0.0376
_diffrn_reflns_av_sigmaI/netI 0.0311
_diffrn_reflns_limit_h_max 19
_diffrn_reflns_limit_h_min -19
_diffrn_reflns_limit_k_max 19
_diffrn_reflns_limit_k_min -20
_diffrn_reflns_limit_l_max 21
_diffrn_reflns_limit_l_min -21
_diffrn_reflns_number 53925
_diffrn_reflns_theta_full 25.25
_diffrn_reflns_theta_max 27.48
_diffrn_reflns_theta_min 1.65
_exptl_absorpt_coefficient_mu 0.480
_exptl_absorpt_correction_T_max 0.7456
_exptl_absorpt_correction_T_min 0.6981
_exptl_absorpt_correction_type multi-scan
_exptl_absorpt_process_details 'SADABS (Bruker, 2008)'
_exptl_crystal_colour colorless
_exptl_crystal_density_diffrn 1.451
_exptl_crystal_density_method 'not measured'
_exptl_crystal_description Block
_exptl_crystal_F_000 1648
_exptl_crystal_size_max 0.458
_exptl_crystal_size_mid 0.39
_exptl_crystal_size_min 0.311
_refine_diff_density_max 0.881
_refine_diff_density_min -0.578
_refine_diff_density_rms 0.052
_refine_ls_extinction_method none
_refine_ls_goodness_of_fit_ref 1.085
_refine_ls_hydrogen_treatment constr
_refine_ls_matrix_type full
_refine_ls_number_parameters 1092
_refine_ls_number_reflns 16850
_refine_ls_number_restraints 3
_refine_ls_restrained_S_all 1.085
_refine_ls_R_factor_all 0.0604
_refine_ls_R_factor_gt 0.0463
_refine_ls_shift/su_max 0.002
_refine_ls_shift/su_mean 0.000
_refine_ls_structure_factor_coef Fsqd
_refine_ls_weighting_details 'calc w=1/[\s^2^(Fo^2^)+(0.0760P)^2^+0.9149P] where P=(Fo^2^+2Fc^2^)/3'
_refine_ls_weighting_scheme calc
_refine_ls_wR_factor_gt 0.1319
_refine_ls_wR_factor_ref 0.1398
_reflns_number_gt 12952
_reflns_number_total 16850
_reflns_threshold_expression >2sigma(I)
_cod_data_source_file c2dt11954d.txt
_cod_data_source_block ph11013_0m
_cod_depositor_comments
;
The following automatic conversions were performed:

'_symmetry_cell_setting' value 'Triclinic' changed to 'triclinic'
according to /home/saulius/struct/CIF-dictionaries/cif_core.dic
dictionary named 'cif_core.dic' version 2.4.1 from
2010-06-29.

'_refine_ls_hydrogen_treatment' value 'Constr' changed
to 'constr' according to
/home/saulius/struct/CIF-dictionaries/cif_core.dic dictionary named
'cif_core.dic' version 2.4.1 from 2010-06-29.

Automatic conversion script
Id: cif_fix_values 1715 2011-07-08 13:25:40Z adriana 
;
_cod_original_sg_symbol_H-M P-1
_cod_database_code 7018412

loop_
_symmetry_equiv_pos_as_xyz
'x, y, z'
'-x, -y, -z'

loop_
_atom_site_label
_atom_site_type_symbol
_atom_site_fract_x
_atom_site_fract_y
_atom_site_fract_z
_atom_site_U_iso_or_equiv
_atom_site_adp_type
_atom_site_occupancy
_atom_site_symmetry_multiplicity
_atom_site_calc_flag
_atom_site_refinement_flags
_atom_site_disorder_assembly
_atom_site_disorder_group
Zn1 Zn 0.038041(17) 0.324897(16) 0.180096(17) 0.04178(9) Uani 1 1 d . . .
P1 P 0.18454(4) 0.19011(4) 0.04905(3) 0.03663(12) Uani 1 1 d . . .
P2 P -0.09110(3) 0.20680(3) 0.31965(4) 0.03914(13) Uani 1 1 d . . .
O1 O 0.06470(9) 0.10781(8) 0.20178(8) 0.0340(3) Uani 1 1 d . . .
N1 N 0.15789(11) 0.26511(11) 0.11708(11) 0.0366(4) Uani 1 1 d . . .
N2 N -0.01313(11) 0.27483(11) 0.29601(12) 0.0380(4) Uani 1 1 d . . .
C1 C 0.20061(14) 0.08225(13) 0.09057(13) 0.0368(4) Uani 1 1 d . . .
C2 C 0.27322(16) 0.02184(15) 0.06035(15) 0.0468(5) Uani 1 1 d . . .
H2 H 0.3177 0.0353 0.0111 0.056 Uiso 1 1 calc R . .
C3 C 0.28191(17) -0.05785(16) 0.10088(16) 0.0507(6) Uani 1 1 d . . .
H3 H 0.3321 -0.0973 0.0783 0.061 Uiso 1 1 calc R . .
C4 C 0.21954(15) -0.08099(14) 0.17297(15) 0.0434(5) Uani 1 1 d . . .
H4 H 0.2267 -0.1353 0.2001 0.052 Uiso 1 1 calc R . .
C5 C 0.14602(14) -0.02271(12) 0.20479(12) 0.0344(4) Uani 1 1 d . . .
C6 C 0.13929(13) 0.05632(12) 0.16248(12) 0.0326(4) Uani 1 1 d . . .
C7 C 0.06877(14) -0.01914(13) 0.27734(13) 0.0357(4) Uani 1 1 d . . .
C8 C 0.03470(16) -0.07216(14) 0.34595(14) 0.0445(5) Uani 1 1 d . . .
H8 H 0.0627 -0.1282 0.3517 0.053 Uiso 1 1 calc R . .
C9 C -0.04079(17) -0.04148(15) 0.40563(16) 0.0509(6) Uani 1 1 d . . .
H9 H -0.0649 -0.0775 0.4524 0.061 Uiso 1 1 calc R . .
C10 C -0.08239(16) 0.04050(15) 0.39920(15) 0.0477(5) Uani 1 1 d . . .
H10 H -0.1337 0.0595 0.4420 0.057 Uiso 1 1 calc R . .
C11 C -0.05049(14) 0.09573(13) 0.33125(14) 0.0384(4) Uani 1 1 d . . .
C12 C 0.02404(13) 0.06208(12) 0.27218(13) 0.0336(4) Uani 1 1 d . . .
C13 C 0.28896(16) 0.20570(17) -0.02782(14) 0.0496(6) Uani 1 1 d . . .
H13A H 0.2852 0.2630 -0.0544 0.074 Uiso 1 1 calc R . .
H13B H 0.2986 0.1607 -0.0708 0.074 Uiso 1 1 calc R . .
H13C H 0.3399 0.2018 -0.0002 0.074 Uiso 1 1 calc R . .
C14 C 0.09323(15) 0.18892(16) -0.00344(14) 0.0447(5) Uani 1 1 d . . .
C15 C 0.05427(18) 0.26727(19) -0.02468(16) 0.0567(6) Uani 1 1 d . . .
H15 H 0.0746 0.3201 -0.0095 0.068 Uiso 1 1 calc R . .
C16 C -0.0144(2) 0.2693(2) -0.0681(2) 0.0749(9) Uani 1 1 d . . .
H16 H -0.0413 0.3232 -0.0825 0.090 Uiso 1 1 calc R . .
C17 C -0.0430(2) 0.1919(3) -0.0903(2) 0.0859(11) Uani 1 1 d . . .
H17 H -0.0904 0.1928 -0.1194 0.103 Uiso 1 1 calc R . .
C18 C -0.0039(3) 0.1144(3) -0.0708(2) 0.0905(12) Uani 1 1 d . . .
H18 H -0.0238 0.0618 -0.0870 0.109 Uiso 1 1 calc R . .
C19 C 0.0649(2) 0.1118(2) -0.02738(18) 0.0682(8) Uani 1 1 d . . .
H19 H 0.0922 0.0577 -0.0142 0.082 Uiso 1 1 calc R . .
C20 C 0.22855(13) 0.29764(13) 0.15135(13) 0.0358(4) Uani 1 1 d . . .
C21 C 0.27984(17) 0.36421(16) 0.11210(16) 0.0519(6) Uani 1 1 d . . .
H21 H 0.2702 0.3885 0.0608 0.062 Uiso 1 1 calc R . .
C22 C 0.34657(18) 0.39575(17) 0.14882(18) 0.0576(6) Uani 1 1 d . . .
H22 H 0.3831 0.4401 0.1207 0.069 Uiso 1 1 calc R . .
C23 C 0.36002(15) 0.36348(15) 0.22479(15) 0.0447(5) Uani 1 1 d . . .
C24 C 0.30647(15) 0.29985(15) 0.26407(15) 0.0454(5) Uani 1 1 d . . .
H24 H 0.3135 0.2779 0.3171 0.055 Uiso 1 1 calc R . .
C25 C 0.24224(14) 0.26690(14) 0.22788(14) 0.0409(5) Uani 1 1 d . . .
H25 H 0.2066 0.2220 0.2562 0.049 Uiso 1 1 calc R . .
C26 C 0.43219(16) 0.39693(15) 0.26489(16) 0.0484(5) Uani 1 1 d . . .
H26 H 0.4279 0.3648 0.3194 0.058 Uiso 1 1 calc R . .
C27 C 0.52615(17) 0.3754(2) 0.21169(17) 0.0609(7) Uani 1 1 d . . .
H27A H 0.5334 0.4058 0.1575 0.091 Uiso 1 1 calc R . .
H27B H 0.5348 0.3126 0.2023 0.091 Uiso 1 1 calc R . .
H27C H 0.5715 0.3936 0.2406 0.091 Uiso 1 1 calc R . .
C28 C 0.4134(2) 0.49083(18) 0.2856(2) 0.0726(9) Uani 1 1 d . . .
H28A H 0.4591 0.5097 0.3137 0.109 Uiso 1 1 calc R . .
H28B H 0.3527 0.4998 0.3230 0.109 Uiso 1 1 calc R . .
H28C H 0.4159 0.5247 0.2338 0.109 Uiso 1 1 calc R . .
C29 C -0.17228(16) 0.23318(18) 0.41621(18) 0.0570(6) Uani 1 1 d . . .
H29A H -0.1418 0.2287 0.4629 0.085 Uiso 1 1 calc R . .
H29B H -0.2209 0.1927 0.4258 0.085 Uiso 1 1 calc R . .
H29C H -0.1984 0.2926 0.4126 0.085 Uiso 1 1 calc R . .
C30 C -0.14844(14) 0.20930(14) 0.23588(16) 0.0448(5) Uani 1 1 d . . .
C31 C -0.16449(18) 0.13353(17) 0.1991(2) 0.0622(7) Uani 1 1 d . . .
H31 H -0.1434 0.0788 0.2174 0.075 Uiso 1 1 calc R . .
C32 C -0.2112(2) 0.1378(2) 0.1359(2) 0.0786(10) Uani 1 1 d . . .
H32 H -0.2213 0.0861 0.1101 0.094 Uiso 1 1 calc R . .
C33 C -0.2428(2) 0.2167(2) 0.1103(2) 0.0741(9) Uani 1 1 d . . .
H33 H -0.2758 0.2193 0.0675 0.089 Uiso 1 1 calc R . .
C34 C -0.22735(19) 0.29225(19) 0.1460(2) 0.0671(8) Uani 1 1 d . . .
H34 H -0.2489 0.3466 0.1274 0.080 Uiso 1 1 calc R . .
C35 C -0.18048(16) 0.28900(16) 0.20894(18) 0.0544(6) Uani 1 1 d . . .
H35 H -0.1701 0.3411 0.2338 0.065 Uiso 1 1 calc R . .
C36 C 0.02928(13) 0.30203(13) 0.35967(14) 0.0373(4) Uani 1 1 d . . .
C37 C 0.05065(15) 0.24717(13) 0.42171(15) 0.0419(5) Uani 1 1 d . . .
H37 H 0.0344 0.1887 0.4246 0.050 Uiso 1 1 calc R . .
C38 C 0.09524(16) 0.27631(14) 0.47932(15) 0.0461(5) Uani 1 1 d . . .
H38 H 0.1081 0.2376 0.5216 0.055 Uiso 1 1 calc R . .
C39 C 0.12148(18) 0.36049(15) 0.47682(17) 0.0510(6) Uani 1 1 d . . .
C40 C 0.0999(2) 0.41515(16) 0.4153(2) 0.0677(8) Uani 1 1 d . . .
H40 H 0.1169 0.4734 0.4122 0.081 Uiso 1 1 calc R . .
C41 C 0.0541(2) 0.38736(15) 0.35797(18) 0.0578(7) Uani 1 1 d . . .
H41 H 0.0395 0.4269 0.3170 0.069 Uiso 1 1 calc R . .
C42 C 0.1721(2) 0.39261(17) 0.53890(19) 0.0641(7) Uani 1 1 d . . .
H42 H 0.1886 0.4531 0.5215 0.077 Uiso 1 1 calc R . .
C43 C 0.2599(2) 0.3388(2) 0.5368(2) 0.0694(8) Uani 1 1 d . . .
H43A H 0.2906 0.3619 0.5772 0.104 Uiso 1 1 calc R . .
H43B H 0.2996 0.3412 0.4802 0.104 Uiso 1 1 calc R . .
H43C H 0.2464 0.2785 0.5517 0.104 Uiso 1 1 calc R . .
C44 C 0.1125(3) 0.3971(2) 0.6264(2) 0.0854(10) Uani 1 1 d . . .
H44A H 0.0558 0.4314 0.6257 0.128 Uiso 1 1 calc R . .
H44B H 0.1444 0.4244 0.6635 0.128 Uiso 1 1 calc R . .
H44C H 0.0984 0.3383 0.6470 0.128 Uiso 1 1 calc R . .
B1 B 0.54009(15) 0.21472(14) 0.69279(14) 0.0339(5) Uani 1 1 d . . .
C45 C 0.0029(2) 0.4385(2) 0.1372(2) 0.0790(9) Uani 1 1 d . . .
H45A H -0.0387 0.4311 0.1006 0.118 Uiso 1 1 calc R . .
H45B H 0.0573 0.4654 0.1052 0.118 Uiso 1 1 calc R . .
H45C H -0.0276 0.4757 0.1845 0.118 Uiso 1 1 calc R . .
C46 C 0.60375(14) 0.26539(12) 0.74193(12) 0.0337(4) Uani 1 1 d . . .
C47 C 0.69342(14) 0.28417(12) 0.70277(13) 0.0354(4) Uani 1 1 d . . .
H47 H 0.7163 0.2711 0.6449 0.042 Uiso 1 1 calc R . .
C48 C 0.74965(15) 0.32129(13) 0.74618(14) 0.0394(5) Uani 1 1 d . . .
C49 C 0.71892(16) 0.34109(14) 0.83077(14) 0.0421(5) Uani 1 1 d . . .
H49 H 0.7569 0.3674 0.8603 0.051 Uiso 1 1 calc R . .
C50 C 0.63212(16) 0.32163(13) 0.87046(13) 0.0409(5) Uani 1 1 d . . .
C51 C 0.57595(15) 0.28405(13) 0.82722(13) 0.0371(4) Uani 1 1 d . . .
H51 H 0.5166 0.2706 0.8569 0.045 Uiso 1 1 calc R . .
C52 C 0.84505(16) 0.33938(16) 0.70340(17) 0.0502(6) Uani 1 1 d . . .
C53 C 0.5949(2) 0.34301(17) 0.96122(15) 0.0550(6) Uani 1 1 d . . .
C54 C 0.56607(13) 0.11223(12) 0.70887(12) 0.0325(4) Uani 1 1 d . . .
C55 C 0.64006(13) 0.06844(13) 0.65561(13) 0.0353(4) Uani 1 1 d . . .
H55 H 0.6740 0.0987 0.6086 0.042 Uiso 1 1 calc R . .
C56 C 0.66595(13) -0.01743(14) 0.66871(13) 0.0377(4) Uani 1 1 d . A .
C57 C 0.62045(14) -0.06339(13) 0.73780(13) 0.0364(4) Uani 1 1 d . . .
H57 H 0.6387 -0.1221 0.7474 0.044 Uiso 1 1 calc R . .
C58 C 0.54780(13) -0.02129(13) 0.79214(12) 0.0343(4) Uani 1 1 d . B .
C59 C 0.52105(14) 0.06454(13) 0.77838(12) 0.0348(4) Uani 1 1 d . . .
H59 H 0.4708 0.0917 0.8172 0.042 Uiso 1 1 calc R . .
C60 C 0.74105(18) -0.06290(19) 0.60462(19) 0.0618(7) Uani 1 1 d . . .
C61 C 0.49639(17) -0.07057(15) 0.86608(14) 0.0466(5) Uani 1 1 d . . .
C62 C 0.56093(13) 0.23861(13) 0.59183(12) 0.0354(4) Uani 1 1 d . . .
C63 C 0.54948(15) 0.17951(14) 0.53264(13) 0.0411(5) Uani 1 1 d . . .
H63 H 0.5321 0.1230 0.5509 0.049 Uiso 1 1 calc R . .
C64 C 0.56281(16) 0.20093(16) 0.44766(14) 0.0472(5) Uani 1 1 d . . .
C65 C 0.58689(15) 0.28236(16) 0.41845(14) 0.0445(5) Uani 1 1 d . . .
H65 H 0.5963 0.2967 0.3604 0.053 Uiso 1 1 calc R . .
C66 C 0.59694(14) 0.34250(14) 0.47587(13) 0.0390(4) Uani 1 1 d . C .
C67 C 0.58373(14) 0.32105(13) 0.56083(13) 0.0365(4) Uani 1 1 d . . .
H67 H 0.5905 0.3641 0.5990 0.044 Uiso 1 1 calc R . .
C68 C 0.5531(3) 0.1343(3) 0.38709(18) 0.0820(11) Uani 1 1 d . . .
C69 C 0.62662(17) 0.43056(16) 0.44526(15) 0.0483(5) Uani 1 1 d . . .
C70 C 0.43105(14) 0.23973(13) 0.72715(12) 0.0345(4) Uani 1 1 d . . .
C71 C 0.36657(15) 0.18302(14) 0.71583(13) 0.0388(4) Uani 1 1 d . . .
H71 H 0.3872 0.1277 0.6921 0.047 Uiso 1 1 calc R . .
C72 C 0.27378(15) 0.20466(14) 0.73793(13) 0.0403(5) Uani 1 1 d . . .
C73 C 0.24015(15) 0.28404(14) 0.77372(13) 0.0404(5) Uani 1 1 d . . .
H73 H 0.1765 0.2986 0.7897 0.049 Uiso 1 1 calc R . .
C74 C 0.30231(14) 0.34163(13) 0.78551(13) 0.0370(4) Uani 1 1 d . D .
C75 C 0.39558(14) 0.32046(13) 0.76141(12) 0.0350(4) Uani 1 1 d . . .
H75 H 0.4365 0.3621 0.7684 0.042 Uiso 1 1 calc R . .
C76 C 0.20996(18) 0.14009(18) 0.72420(19) 0.0586(7) Uani 1 1 d . . .
C77 C 0.26814(16) 0.42763(15) 0.82486(15) 0.0467(5) Uani 1 1 d . . .
F1 F 0.86099(14) 0.3406(2) 0.62177(13) 0.1274(11) Uani 1 1 d . . .
F2 F 0.87057(13) 0.41325(12) 0.72348(15) 0.0974(7) Uani 1 1 d . . .
F3 F 0.90499(12) 0.28054(14) 0.72304(17) 0.1075(8) Uani 1 1 d . . .
F4 F 0.65539(15) 0.37547(16) 0.99693(11) 0.0997(7) Uani 1 1 d . . .
F5 F 0.56680(18) 0.27452(13) 1.00675(10) 0.1012(7) Uani 1 1 d . . .
F6 F 0.52673(16) 0.40191(15) 0.97241(11) 0.0986(7) Uani 1 1 d . . .
F7 F 0.8197(2) -0.0581(6) 0.6134(4) 0.147(4) Uani 0.631(6) 1 d P A 1
F8 F 0.7411(4) -0.0343(2) 0.5259(2) 0.0840(18) Uani 0.631(6) 1 d P A 1
F9 F 0.7265(4) -0.1464(2) 0.5957(3) 0.0951(19) Uani 0.631(6) 1 d P A 1
F7B F 0.8028(4) -0.1014(4) 0.6524(4) 0.078(2) Uani 0.369(6) 1 d P A 2
F8B F 0.8060(5) 0.0029(5) 0.5766(5) 0.108(4) Uani 0.369(6) 1 d P A 2
F9B F 0.7300(6) -0.1018(15) 0.5561(11) 0.253(11) Uani 0.369(6) 1 d P A 2
F10 F 0.5280(7) -0.1479(4) 0.8734(5) 0.167(5) Uani 0.619(9) 1 d P B 1
F11 F 0.4939(4) -0.0315(4) 0.93692(17) 0.092(2) Uani 0.619(9) 1 d P B 1
F12 F 0.4113(3) -0.0719(5) 0.8669(3) 0.103(3) Uani 0.619(9) 1 d P B 1
F10B F 0.5461(5) -0.0987(7) 0.9186(5) 0.084(3) Uani 0.381(9) 1 d P B 2
F11B F 0.4230(8) -0.0341(6) 0.9084(7) 0.144(7) Uani 0.381(9) 1 d P B 2
F12B F 0.4727(7) -0.1460(5) 0.8451(3) 0.079(3) Uani 0.381(9) 1 d P B 2
F13 F 0.5024(2) 0.07233(14) 0.41723(13) 0.1128(9) Uani 1 1 d . . .
F14 F 0.6325(3) 0.0913(3) 0.3560(3) 0.226(3) Uani 1 1 d . . .
F15 F 0.5315(4) 0.1639(2) 0.32151(18) 0.211(2) Uani 1 1 d . . .
F16 F 0.5864(5) 0.4659(3) 0.3870(4) 0.0823(16) Uani 0.726(17) 1 d PD C 1
F17 F 0.7160(2) 0.4328(3) 0.4111(5) 0.0772(15) Uani 0.726(17) 1 d PD C 1
F18 F 0.6122(4) 0.4904(3) 0.5039(3) 0.0821(16) Uani 0.726(17) 1 d PD C 1
F16B F 0.6889(17) 0.4182(6) 0.3759(11) 0.098(6) Uani 0.274(17) 1 d PD C 2
F17B F 0.647(3) 0.4712(17) 0.4997(11) 0.163(10) Uani 0.274(17) 1 d PD C 2
F18B F 0.5596(13) 0.4693(10) 0.4213(18) 0.135(7) Uani 0.274(17) 1 d PD C 2
F19 F 0.12555(11) 0.17275(13) 0.73198(15) 0.0926(6) Uani 1 1 d . . .
F20 F 0.20398(15) 0.07551(13) 0.77999(16) 0.1060(8) Uani 1 1 d . . .
F21 F 0.23529(14) 0.10383(17) 0.65017(15) 0.1136(9) Uani 1 1 d . . .
F22 F 0.2699(11) 0.4896(7) 0.7740(8) 0.095(4) Uani 0.476(18) 1 d P D 1
F23 F 0.3137(8) 0.4463(7) 0.8799(5) 0.096(3) Uani 0.476(18) 1 d P D 1
F24 F 0.1838(7) 0.4268(8) 0.8683(11) 0.127(5) Uani 0.476(18) 1 d P D 1
F22B F 0.3298(5) 0.4713(7) 0.8479(11) 0.123(4) Uani 0.524(18) 1 d P D 2
F23B F 0.2033(8) 0.4232(6) 0.8910(5) 0.092(3) Uani 0.524(18) 1 d P D 2
F24B F 0.2368(14) 0.4822(8) 0.7753(9) 0.129(5) Uani 0.524(18) 1 d P D 2

loop_
_atom_site_aniso_label
_atom_site_aniso_U_11
_atom_site_aniso_U_22
_atom_site_aniso_U_33
_atom_site_aniso_U_23
_atom_site_aniso_U_13
_atom_site_aniso_U_12
Zn1 0.03805(14) 0.03590(14) 0.05324(17) 0.00720(11) -0.01565(11) -0.00092(10)
P1 0.0382(3) 0.0421(3) 0.0313(3) 0.0068(2) -0.0105(2) -0.0089(2)
P2 0.0269(2) 0.0359(3) 0.0527(3) -0.0009(2) -0.0057(2) -0.0012(2)
O1 0.0324(7) 0.0318(7) 0.0363(7) 0.0052(6) -0.0059(6) -0.0009(5)
N1 0.0364(9) 0.0362(9) 0.0398(9) 0.0043(7) -0.0132(7) -0.0063(7)
N2 0.0327(8) 0.0322(8) 0.0495(10) 0.0003(7) -0.0106(7) -0.0023(7)
C1 0.0403(11) 0.0393(11) 0.0316(10) -0.0012(8) -0.0095(8) -0.0035(8)
C2 0.0471(12) 0.0492(13) 0.0398(12) -0.0066(10) -0.0016(10) -0.0007(10)
C3 0.0466(13) 0.0449(12) 0.0563(14) -0.0098(11) -0.0060(11) 0.0088(10)
C4 0.0489(12) 0.0329(10) 0.0493(13) -0.0042(9) -0.0150(10) 0.0040(9)
C5 0.0392(10) 0.0311(9) 0.0355(10) -0.0016(8) -0.0138(8) -0.0031(8)
C6 0.0331(9) 0.0329(9) 0.0337(10) -0.0023(8) -0.0111(8) -0.0018(8)
C7 0.0398(10) 0.0316(9) 0.0385(11) 0.0018(8) -0.0137(9) -0.0064(8)
C8 0.0540(13) 0.0311(10) 0.0490(13) 0.0069(9) -0.0126(10) -0.0076(9)
C9 0.0566(14) 0.0437(12) 0.0490(13) 0.0129(10) -0.0033(11) -0.0162(11)
C10 0.0419(12) 0.0443(12) 0.0514(13) 0.0031(10) 0.0025(10) -0.0126(10)
C11 0.0325(10) 0.0343(10) 0.0472(12) 0.0021(9) -0.0060(9) -0.0064(8)
C12 0.0323(9) 0.0323(9) 0.0376(10) 0.0042(8) -0.0096(8) -0.0074(8)
C13 0.0479(13) 0.0644(15) 0.0355(11) 0.0099(10) -0.0058(10) -0.0139(11)
C14 0.0451(12) 0.0581(13) 0.0359(11) 0.0098(10) -0.0167(9) -0.0168(10)
C15 0.0537(14) 0.0700(17) 0.0530(14) 0.0095(12) -0.0253(12) -0.0095(12)
C16 0.0654(18) 0.098(2) 0.071(2) 0.0184(17) -0.0382(16) -0.0089(16)
C17 0.080(2) 0.122(3) 0.078(2) 0.033(2) -0.0535(18) -0.045(2)
C18 0.112(3) 0.107(3) 0.080(2) 0.030(2) -0.062(2) -0.066(2)
C19 0.090(2) 0.0688(17) 0.0616(17) 0.0183(14) -0.0429(16) -0.0355(16)
C20 0.0325(10) 0.0347(10) 0.0412(11) 0.0000(8) -0.0099(8) -0.0040(8)
C21 0.0587(14) 0.0519(13) 0.0482(13) 0.0100(11) -0.0149(11) -0.0213(11)
C22 0.0571(15) 0.0486(14) 0.0659(17) -0.0002(12) -0.0061(12) -0.0248(12)
C23 0.0436(12) 0.0437(12) 0.0484(13) -0.0087(10) -0.0144(10) 0.0017(9)
C24 0.0464(12) 0.0454(12) 0.0476(13) -0.0004(10) -0.0185(10) 0.0017(10)
C25 0.0383(11) 0.0397(11) 0.0464(12) 0.0036(9) -0.0138(9) -0.0020(9)
C26 0.0517(13) 0.0473(13) 0.0504(13) -0.0019(10) -0.0193(11) -0.0050(10)
C27 0.0459(13) 0.086(2) 0.0538(15) -0.0136(14) -0.0154(11) -0.0099(13)
C28 0.090(2) 0.0504(15) 0.094(2) -0.0223(15) -0.0568(19) 0.0084(14)
C29 0.0339(11) 0.0582(15) 0.0704(17) -0.0081(13) 0.0039(11) 0.0030(10)
C30 0.0288(10) 0.0429(12) 0.0639(15) -0.0013(10) -0.0131(10) -0.0033(8)
C31 0.0546(15) 0.0433(13) 0.100(2) -0.0006(13) -0.0388(15) -0.0074(11)
C32 0.076(2) 0.0601(17) 0.118(3) -0.0119(17) -0.058(2) -0.0092(15)
C33 0.0674(18) 0.0730(19) 0.097(2) 0.0001(17) -0.0510(18) -0.0029(15)
C34 0.0575(16) 0.0592(16) 0.093(2) 0.0038(15) -0.0377(16) 0.0055(13)
C35 0.0439(12) 0.0460(13) 0.0766(18) -0.0027(12) -0.0223(12) 0.0035(10)
C36 0.0321(10) 0.0322(10) 0.0476(12) -0.0015(8) -0.0102(9) 0.0003(8)
C37 0.0423(11) 0.0305(10) 0.0539(13) 0.0021(9) -0.0136(10) -0.0022(8)
C38 0.0509(13) 0.0383(11) 0.0520(13) 0.0058(10) -0.0186(11) -0.0022(9)
C39 0.0598(14) 0.0385(12) 0.0608(15) -0.0006(10) -0.0257(12) -0.0050(10)
C40 0.103(2) 0.0343(12) 0.083(2) 0.0098(12) -0.0523(18) -0.0198(13)
C41 0.0802(18) 0.0353(12) 0.0691(17) 0.0095(11) -0.0400(15) -0.0081(11)
C42 0.0828(19) 0.0464(14) 0.0758(19) 0.0026(13) -0.0418(16) -0.0138(13)
C43 0.0611(17) 0.088(2) 0.0666(18) 0.0063(16) -0.0268(14) -0.0206(15)
C44 0.092(2) 0.094(2) 0.078(2) -0.0250(19) -0.0387(19) 0.0124(19)
B1 0.0380(11) 0.0314(11) 0.0320(11) -0.0034(9) -0.0069(9) -0.0043(9)
C45 0.085(2) 0.0566(17) 0.090(2) 0.0219(16) -0.0176(18) 0.0173(15)
C46 0.0416(10) 0.0273(9) 0.0329(10) 0.0010(7) -0.0102(8) -0.0026(8)
C47 0.0406(10) 0.0316(9) 0.0342(10) 0.0005(8) -0.0095(8) -0.0020(8)
C48 0.0424(11) 0.0318(10) 0.0469(12) 0.0043(9) -0.0163(9) -0.0032(8)
C49 0.0525(13) 0.0361(10) 0.0450(12) 0.0026(9) -0.0259(10) -0.0050(9)
C50 0.0586(13) 0.0349(10) 0.0327(11) 0.0033(8) -0.0185(10) -0.0018(9)
C51 0.0446(11) 0.0343(10) 0.0323(10) 0.0036(8) -0.0088(9) -0.0037(8)
C52 0.0463(12) 0.0458(13) 0.0602(15) 0.0030(11) -0.0150(11) -0.0089(10)
C53 0.0765(17) 0.0579(15) 0.0345(12) -0.0011(11) -0.0204(12) -0.0051(13)
C54 0.0355(10) 0.0317(9) 0.0311(10) -0.0045(7) -0.0084(8) -0.0048(8)
C55 0.0329(10) 0.0382(10) 0.0335(10) 0.0011(8) -0.0042(8) -0.0074(8)
C56 0.0323(10) 0.0405(11) 0.0364(11) -0.0023(8) -0.0002(8) -0.0007(8)
C57 0.0378(10) 0.0355(10) 0.0346(10) -0.0012(8) -0.0061(8) -0.0004(8)
C58 0.0372(10) 0.0353(10) 0.0289(10) -0.0027(8) -0.0039(8) -0.0044(8)
C59 0.0358(10) 0.0366(10) 0.0292(10) -0.0068(8) -0.0020(8) 0.0001(8)
C60 0.0498(15) 0.0585(16) 0.0619(17) 0.0088(14) 0.0128(13) 0.0096(12)
C61 0.0514(13) 0.0455(12) 0.0364(12) 0.0011(9) 0.0024(10) -0.0018(10)
C62 0.0338(10) 0.0394(10) 0.0337(10) -0.0009(8) -0.0090(8) -0.0034(8)
C63 0.0448(11) 0.0446(11) 0.0372(11) -0.0009(9) -0.0134(9) -0.0131(9)
C64 0.0509(13) 0.0590(14) 0.0371(12) -0.0043(10) -0.0170(10) -0.0166(11)
C65 0.0428(11) 0.0608(14) 0.0336(11) 0.0041(10) -0.0149(9) -0.0103(10)
C66 0.0345(10) 0.0447(11) 0.0387(11) 0.0047(9) -0.0114(8) -0.0017(9)
C67 0.0383(10) 0.0375(10) 0.0349(10) -0.0003(8) -0.0111(8) -0.0014(8)
C68 0.117(3) 0.099(2) 0.0393(15) -0.0122(16) -0.0230(17) -0.049(2)
C69 0.0494(13) 0.0517(13) 0.0435(13) 0.0095(11) -0.0116(11) -0.0016(11)
C70 0.0393(10) 0.0342(10) 0.0302(10) 0.0019(8) -0.0079(8) -0.0044(8)
C71 0.0437(11) 0.0346(10) 0.0391(11) -0.0011(8) -0.0107(9) -0.0046(8)
C72 0.0432(11) 0.0424(11) 0.0380(11) 0.0037(9) -0.0135(9) -0.0090(9)
C73 0.0373(10) 0.0459(12) 0.0379(11) 0.0080(9) -0.0091(9) -0.0035(9)
C74 0.0410(11) 0.0353(10) 0.0338(10) 0.0050(8) -0.0081(8) -0.0008(8)
C75 0.0396(10) 0.0333(10) 0.0321(10) 0.0030(8) -0.0078(8) -0.0063(8)
C76 0.0490(14) 0.0560(15) 0.0739(18) -0.0028(13) -0.0173(13) -0.0147(12)
C77 0.0453(12) 0.0409(12) 0.0490(13) 0.0014(10) -0.0024(10) 0.0008(10)
F1 0.0705(12) 0.250(3) 0.0630(12) -0.0039(15) 0.0013(10) -0.0781(17)
F2 0.0739(12) 0.0668(11) 0.1425(19) -0.0143(11) 0.0024(12) -0.0340(9)
F3 0.0490(10) 0.0876(14) 0.175(2) 0.0435(14) -0.0119(12) 0.0049(9)
F4 0.1134(16) 0.1467(19) 0.0498(10) -0.0219(11) -0.0295(10) -0.0389(14)
F5 0.175(2) 0.0883(13) 0.0363(8) 0.0140(8) -0.0087(11) -0.0444(14)
F6 0.1187(16) 0.1222(17) 0.0449(9) -0.0204(10) -0.0122(10) 0.0450(14)
F7 0.0287(16) 0.268(9) 0.147(6) -0.139(6) -0.017(3) 0.020(4)
F8 0.106(3) 0.076(2) 0.0439(17) 0.0031(18) 0.0260(18) 0.026(2)
F9 0.114(3) 0.0387(15) 0.091(3) -0.0072(16) 0.056(2) 0.0033(15)
F7B 0.056(3) 0.063(3) 0.086(4) 0.020(3) 0.032(3) 0.032(2)
F8B 0.065(4) 0.111(5) 0.105(6) 0.052(5) 0.051(4) 0.036(4)
F9B 0.072(6) 0.46(2) 0.238(15) -0.323(17) -0.052(8) 0.067(11)
F10 0.208(9) 0.067(3) 0.136(7) 0.062(4) 0.111(6) 0.066(4)
F11 0.102(4) 0.144(5) 0.0279(14) -0.0019(18) 0.0026(17) -0.055(4)
F12 0.069(3) 0.169(7) 0.075(3) 0.039(3) -0.009(2) -0.072(4)
F10B 0.072(4) 0.125(7) 0.066(4) 0.057(5) -0.036(4) -0.036(5)
F11B 0.152(10) 0.083(5) 0.113(8) 0.058(5) 0.106(7) 0.075(6)
F12B 0.126(7) 0.071(5) 0.039(2) -0.001(3) -0.001(3) -0.066(5)
F13 0.193(3) 0.0920(14) 0.0697(12) -0.0049(10) -0.0441(14) -0.0779(16)
F14 0.182(3) 0.260(5) 0.214(4) -0.196(4) 0.030(3) -0.060(3)
F15 0.474(7) 0.123(2) 0.110(2) 0.0327(17) -0.184(3) -0.135(3)
F16 0.122(4) 0.0627(18) 0.085(3) 0.0346(17) -0.069(3) -0.026(2)
F17 0.0497(16) 0.0486(18) 0.124(4) 0.016(2) -0.0014(18) -0.0104(11)
F18 0.141(3) 0.0424(15) 0.053(2) -0.0004(15) 0.000(3) -0.020(2)
F16B 0.128(11) 0.057(4) 0.078(8) 0.016(4) 0.042(7) -0.036(6)
F17B 0.32(2) 0.133(13) 0.101(13) 0.078(10) -0.133(15) -0.180(16)
F18B 0.124(9) 0.097(8) 0.171(16) 0.065(9) -0.032(11) 0.054(7)
F19 0.0506(9) 0.0824(12) 0.1550(19) -0.0199(12) -0.0397(11) -0.0139(8)
F20 0.1076(16) 0.0694(12) 0.155(2) 0.0331(13) -0.0507(15) -0.0502(11)
F21 0.0841(13) 0.147(2) 0.1125(17) -0.0731(15) -0.0089(12) -0.0504(13)
F22 0.182(10) 0.026(3) 0.060(4) 0.014(2) 0.004(6) -0.007(5)
F23 0.140(8) 0.086(5) 0.077(4) -0.051(3) -0.066(4) 0.050(5)
F24 0.045(3) 0.064(4) 0.236(13) -0.034(7) 0.044(5) 0.002(2)
F22B 0.048(2) 0.077(5) 0.245(11) -0.095(6) -0.026(5) 0.003(3)
F23B 0.136(9) 0.047(3) 0.059(3) -0.0063(17) 0.046(3) -0.001(4)
F24B 0.237(13) 0.063(6) 0.091(6) -0.016(4) -0.068(7) 0.075(6)

loop_
_atom_type_symbol
_atom_type_description
_atom_type_scat_dispersion_real
_atom_type_scat_dispersion_imag
_atom_type_scat_source
C C 0.0033 0.0016 'International Tables Vol C Tables 4.2.6.8 and 6.1.1.4'
H H 0.0000 0.0000 'International Tables Vol C Tables 4.2.6.8 and 6.1.1.4'
B B 0.0013 0.0007 'International Tables Vol C Tables 4.2.6.8 and 6.1.1.4'
N N 0.0061 0.0033 'International Tables Vol C Tables 4.2.6.8 and 6.1.1.4'
O O 0.0106 0.0060 'International Tables Vol C Tables 4.2.6.8 and 6.1.1.4'
F F 0.0171 0.0103 'International Tables Vol C Tables 4.2.6.8 and 6.1.1.4'
P P 0.1023 0.0942 'International Tables Vol C Tables 4.2.6.8 and 6.1.1.4'
Zn Zn 0.2839 1.4301 'International Tables Vol C Tables 4.2.6.8 and 6.1.1.4'

loop_
_geom_angle_atom_site_label_1
_geom_angle_atom_site_label_2
_geom_angle_atom_site_label_3
_geom_angle
C45 Zn1 N2 126.25(12)
C45 Zn1 N1 117.04(11)
N2 Zn1 N1 114.62(7)
N1 P1 C14 107.00(11)
N1 P1 C13 113.41(11)
C14 P1 C13 108.99(11)
N1 P1 C1 115.44(9)
C14 P1 C1 107.39(10)
C13 P1 C1 104.36(11)
N2 P2 C30 107.29(10)
N2 P2 C29 112.41(11)
C30 P2 C29 109.10(12)
N2 P2 C11 115.00(9)
C30 P2 C11 106.88(10)
C29 P2 C11 105.94(11)
C6 O1 C12 105.62(14)
C20 N1 P1 118.70(14)
C20 N1 Zn1 106.77(13)
P1 N1 Zn1 134.30(10)
C36 N2 P2 119.48(15)
C36 N2 Zn1 114.31(13)
P2 N2 Zn1 126.16(10)
C6 C1 C2 114.76(19)
C6 C1 P1 118.67(16)
C2 C1 P1 126.44(17)
C3 C2 C1 121.6(2)
C3 C2 H2 119.2
C1 C2 H2 119.2
C4 C3 C2 121.9(2)
C4 C3 H3 119.1
C2 C3 H3 119.1
C3 C4 C5 118.3(2)
C3 C4 H4 120.9
C5 C4 H4 120.9
C4 C5 C6 118.33(19)
C4 C5 C7 136.42(19)
C6 C5 C7 105.22(17)
O1 C6 C1 122.86(17)
O1 C6 C5 111.93(17)
C1 C6 C5 125.20(19)
C8 C7 C12 118.0(2)
C8 C7 C5 136.8(2)
C12 C7 C5 105.16(17)
C9 C8 C7 118.5(2)
C9 C8 H8 120.7
C7 C8 H8 120.7
C8 C9 C10 121.9(2)
C8 C9 H9 119.1
C10 C9 H9 119.1
C9 C10 C11 121.5(2)
C9 C10 H10 119.3
C11 C10 H10 119.3
C12 C11 C10 114.90(19)
C12 C11 P2 118.77(15)
C10 C11 P2 126.09(17)
O1 C12 C11 122.67(17)
O1 C12 C7 112.03(17)
C11 C12 C7 125.27(18)
P1 C13 H13A 109.5
P1 C13 H13B 109.5
H13A C13 H13B 109.5
P1 C13 H13C 109.5
H13A C13 H13C 109.5
H13B C13 H13C 109.5
C15 C14 C19 119.7(2)
C15 C14 P1 118.57(18)
C19 C14 P1 121.6(2)
C14 C15 C16 120.5(3)
C14 C15 H15 119.8
C16 C15 H15 119.8
C17 C16 C15 119.1(3)
C17 C16 H16 120.4
C15 C16 H16 120.4
C18 C17 C16 120.8(3)
C18 C17 H17 119.6
C16 C17 H17 119.6
C17 C18 C19 120.5(3)
C17 C18 H18 119.8
C19 C18 H18 119.8
C14 C19 C18 119.4(3)
C14 C19 H19 120.3
C18 C19 H19 120.3
C21 C20 C25 118.2(2)
C21 C20 N1 121.27(19)
C25 C20 N1 120.41(18)
C20 C21 C22 119.5(2)
C20 C21 H21 120.2
C22 C21 H21 120.2
C23 C22 C21 121.4(2)
C23 C22 H22 119.3
C21 C22 H22 119.3
C24 C23 C22 118.2(2)
C24 C23 C26 120.0(2)
C22 C23 C26 121.8(2)
C23 C24 C25 121.0(2)
C23 C24 H24 119.5
C25 C24 H24 119.5
C24 C25 C20 121.6(2)
C24 C25 H25 119.2
C20 C25 H25 119.2
C28 C26 C27 113.7(2)
C28 C26 C23 111.4(2)
C27 C26 C23 110.8(2)
C28 C26 H26 106.8
C27 C26 H26 106.8
C23 C26 H26 106.8
C26 C27 H27A 109.5
C26 C27 H27B 109.5
H27A C27 H27B 109.5
C26 C27 H27C 109.5
H27A C27 H27C 109.5
H27B C27 H27C 109.5
C26 C28 H28A 109.5
C26 C28 H28B 109.5
H28A C28 H28B 109.5
C26 C28 H28C 109.5
H28A C28 H28C 109.5
H28B C28 H28C 109.5
P2 C29 H29A 109.5
P2 C29 H29B 109.5
H29A C29 H29B 109.5
P2 C29 H29C 109.5
H29A C29 H29C 109.5
H29B C29 H29C 109.5
C31 C30 C35 119.4(2)
C31 C30 P2 121.61(18)
C35 C30 P2 118.95(18)
C32 C31 C30 120.0(3)
C32 C31 H31 120.0
C30 C31 H31 120.0
C33 C32 C31 120.0(3)
C33 C32 H32 120.0
C31 C32 H32 120.0
C32 C33 C34 120.6(3)
C32 C33 H33 119.7
C34 C33 H33 119.7
C33 C34 C35 120.0(3)
C33 C34 H34 120.0
C35 C34 H34 120.0
C34 C35 C30 119.9(2)
C34 C35 H35 120.0
C30 C35 H35 120.0
C37 C36 C41 117.5(2)
C37 C36 N2 123.73(18)
C41 C36 N2 118.71(19)
C38 C37 C36 121.1(2)
C38 C37 H37 119.5
C36 C37 H37 119.5
C39 C38 C37 121.5(2)
C39 C38 H38 119.2
C37 C38 H38 119.2
C40 C39 C38 117.3(2)
C40 C39 C42 120.8(2)
C38 C39 C42 121.9(2)
C39 C40 C41 121.8(2)
C39 C40 H40 119.1
C41 C40 H40 119.1
C40 C41 C36 120.7(2)
C40 C41 H41 119.6
C36 C41 H41 119.6
C44 C42 C43 111.2(2)
C44 C42 C39 111.4(3)
C43 C42 C39 112.0(2)
C44 C42 H42 107.3
C43 C42 H42 107.3
C39 C42 H42 107.3
C42 C43 H43A 109.5
C42 C43 H43B 109.5
H43A C43 H43B 109.5
C42 C43 H43C 109.5
H43A C43 H43C 109.5
H43B C43 H43C 109.5
C42 C44 H44A 109.5
C42 C44 H44B 109.5
H44A C44 H44B 109.5
C42 C44 H44C 109.5
H44A C44 H44C 109.5
H44B C44 H44C 109.5
C54 B1 C70 111.86(16)
C54 B1 C46 103.45(16)
C70 B1 C46 113.39(16)
C54 B1 C62 111.44(16)
C70 B1 C62 104.35(16)
C46 B1 C62 112.59(16)
Zn1 C45 H45A 109.5
Zn1 C45 H45B 109.5
H45A C45 H45B 109.5
Zn1 C45 H45C 109.5
H45A C45 H45C 109.5
H45B C45 H45C 109.5
C51 C46 C47 115.74(18)
C51 C46 B1 122.03(18)
C47 C46 B1 121.89(18)
C48 C47 C46 121.91(19)
C48 C47 H47 119.0
C46 C47 H47 119.0
C49 C48 C47 120.8(2)
C49 C48 C52 118.4(2)
C47 C48 C52 120.8(2)
C50 C49 C48 118.08(19)
C50 C49 H49 121.0
C48 C49 H49 121.0
C49 C50 C51 121.2(2)
C49 C50 C53 120.3(2)
C51 C50 C53 118.5(2)
C50 C51 C46 122.3(2)
C50 C51 H51 118.9
C46 C51 H51 118.9
F1 C52 F2 105.3(2)
F1 C52 F3 106.0(3)
F2 C52 F3 104.5(2)
F1 C52 C48 114.1(2)
F2 C52 C48 114.2(2)
F3 C52 C48 111.9(2)
F6 C53 F5 107.7(3)
F6 C53 F4 104.9(2)
F5 C53 F4 105.6(2)
F6 C53 C50 112.4(2)
F5 C53 C50 112.3(2)
F4 C53 C50 113.3(2)
C55 C54 C59 115.67(18)
C55 C54 B1 120.73(17)
C59 C54 B1 123.46(17)
C56 C55 C54 122.43(18)
C56 C55 H55 118.8
C54 C55 H55 118.8
C55 C56 C57 120.93(19)
C55 C56 C60 119.55(19)
C57 C56 C60 119.4(2)
C58 C57 C56 117.84(19)
C58 C57 H57 121.1
C56 C57 H57 121.1
C57 C58 C59 121.23(18)
C57 C58 C61 118.60(19)
C59 C58 C61 120.16(18)
C58 C59 C54 121.88(18)
C58 C59 H59 119.1
C54 C59 H59 119.1
F9B C60 F7 119.1(5)
F9B C60 F9 43.6(15)
F7 C60 F9 108.8(5)
F9B C60 F8 55.4(15)
F7 C60 F8 106.6(5)
F9 C60 F8 98.9(4)
F9B C60 F7B 115.4(12)
F7 C60 F7B 39.1(5)
F9 C60 F7B 81.7(4)
F8 C60 F7B 140.1(3)
F9B C60 F8B 114.7(12)
F7 C60 F8B 49.3(4)
F9 C60 F8B 143.2(4)
F8 C60 F8B 68.1(4)
F7B C60 F8B 87.6(4)
F9B C60 C56 123.9(5)
F7 C60 C56 116.8(3)
F9 C60 C56 112.6(3)
F8 C60 C56 111.5(3)
F7B C60 C56 104.7(3)
F8B C60 C56 104.1(3)
F11B C61 F10 127.8(4)
F11B C61 F12 44.3(7)
F10 C61 F12 108.7(5)
F11B C61 F11 59.0(7)
F10 C61 F11 106.7(5)
F12 C61 F11 102.1(3)
F11B C61 F10B 108.2(6)
F10 C61 F10B 53.3(4)
F12 C61 F10B 133.8(4)
F11 C61 F10B 57.2(4)
F11B C61 F12B 104.4(7)
F10 C61 F12B 47.7(5)
F12 C61 F12B 66.2(4)
F11 C61 F12B 135.5(3)
F10B C61 F12B 98.7(5)
F11B C61 C58 117.0(3)
F10 C61 C58 114.7(3)
F12 C61 C58 112.3(3)
F11 C61 C58 111.4(2)
F10B C61 C58 113.8(3)
F12B C61 C58 112.7(3)
C67 C62 C63 115.76(18)
C67 C62 B1 122.22(18)
C63 C62 B1 121.82(18)
C64 C63 C62 122.0(2)
C64 C63 H63 119.0
C62 C63 H63 119.0
C65 C64 C63 121.1(2)
C65 C64 C68 119.3(2)
C63 C64 C68 119.6(2)
C64 C65 C66 118.1(2)
C64 C65 H65 121.0
C66 C65 H65 121.0
C65 C66 C67 120.8(2)
C65 C66 C69 119.1(2)
C67 C66 C69 120.0(2)
C66 C67 C62 122.23(19)
C66 C67 H67 118.9
C62 C67 H67 118.9
F15 C68 F13 109.2(3)
F15 C68 F14 102.1(4)
F13 C68 F14 101.7(4)
F15 C68 C64 114.9(3)
F13 C68 C64 116.4(3)
F14 C68 C64 110.8(3)
F17B C69 F18B 110.7(15)
F17B C69 F16B 116.9(11)
F18B C69 F16B 104.1(9)
F17B C69 F18 26(2)
F18B C69 F18 85.8(11)
F16B C69 F18 132.8(10)
F17B C69 F16 124.2(15)
F18B C69 F16 27.0(12)
F16B C69 F16 77.2(11)
F18 C69 F16 103.9(4)
F17B C69 F17 81.8(15)
F18B C69 F17 129.1(11)
F16B C69 F17 36.4(11)
F18 C69 F17 102.8(4)
F16 C69 F17 104.8(3)
F17B C69 C66 111.8(8)
F18B C69 C66 106.3(8)
F16B C69 C66 106.2(5)
F18 C69 C66 115.0(3)
F16 C69 C66 114.8(3)
F17 C69 C66 114.2(2)
C75 C70 C71 115.53(19)
C75 C70 B1 123.49(17)
C71 C70 B1 120.68(18)
C72 C71 C70 122.5(2)
C72 C71 H71 118.8
C70 C71 H71 118.8
C73 C72 C71 121.00(19)
C73 C72 C76 120.1(2)
C71 C72 C76 118.9(2)
C72 C73 C74 117.9(2)
C72 C73 H73 121.1
C74 C73 H73 121.1
C73 C74 C75 121.0(2)
C73 C74 C77 119.20(19)
C75 C74 C77 119.84(19)
C74 C75 C70 122.14(19)
C74 C75 H75 118.9
C70 C75 H75 118.9
F21 C76 F19 107.0(2)
F21 C76 F20 106.0(3)
F19 C76 F20 105.1(2)
F21 C76 C72 112.9(2)
F19 C76 C72 113.6(2)
F20 C76 C72 111.6(2)
F22 C77 F23B 121.1(8)
F22 C77 F24B 23.3(12)
F23B C77 F24B 105.0(8)
F22 C77 F23 108.8(8)
F23B C77 F23 82.2(6)
F24B C77 F23 126.4(7)
F22 C77 F24 105.9(9)
F23B C77 F24 23.4(9)
F24B C77 F24 85.7(8)
F23 C77 F24 104.3(8)
F22 C77 F22B 81.9(9)
F23B C77 F22B 105.0(7)
F24B C77 F22B 102.7(7)
F23 C77 F22B 28.8(6)
F24 C77 F22B 123.0(7)
F22 C77 C74 114.8(7)
F23B C77 C74 114.1(5)
F24B C77 C74 113.8(7)
F23 C77 C74 110.6(4)
F24 C77 C74 111.9(6)
F22B C77 C74 115.1(4)

loop_
_geom_bond_atom_site_label_1
_geom_bond_atom_site_label_2
_geom_bond_distance
Zn1 C45 1.960(3)
Zn1 N2 2.0276(18)
Zn1 N1 2.0376(18)
P1 N1 1.5925(19)
P1 C14 1.793(2)
P1 C13 1.800(2)
P1 C1 1.806(2)
P2 N2 1.6064(17)
P2 C30 1.786(2)
P2 C29 1.796(3)
P2 C11 1.804(2)
O1 C6 1.373(2)
O1 C12 1.374(2)
N1 C20 1.443(2)
N2 C36 1.431(3)
C1 C6 1.385(3)
C1 C2 1.398(3)
C2 C3 1.396(3)
C2 H2 0.9500
C3 C4 1.382(3)
C3 H3 0.9500
C4 C5 1.392(3)
C4 H4 0.9500
C5 C6 1.398(3)
C5 C7 1.457(3)
C7 C8 1.391(3)
C7 C12 1.395(3)
C8 C9 1.382(3)
C8 H8 0.9500
C9 C10 1.389(3)
C9 H9 0.9500
C10 C11 1.397(3)
C10 H10 0.9500
C11 C12 1.382(3)
C13 H13A 0.9800
C13 H13B 0.9800
C13 H13C 0.9800
C14 C15 1.383(4)
C14 C19 1.390(4)
C15 C16 1.390(4)
C15 H15 0.9500
C16 C17 1.384(5)
C16 H16 0.9500
C17 C18 1.363(5)
C17 H17 0.9500
C18 C19 1.390(4)
C18 H18 0.9500
C19 H19 0.9500
C20 C21 1.383(3)
C20 C25 1.384(3)
C21 C22 1.410(3)
C21 H21 0.9500
C22 C23 1.382(4)
C22 H22 0.9500
C23 C24 1.366(3)
C23 C26 1.525(3)
C24 C25 1.382(3)
C24 H24 0.9500
C25 H25 0.9500
C26 C28 1.491(4)
C26 C27 1.504(4)
C26 H26 1.0000
C27 H27A 0.9800
C27 H27B 0.9800
C27 H27C 0.9800
C28 H28A 0.9800
C28 H28B 0.9800
C28 H28C 0.9800
C29 H29A 0.9800
C29 H29B 0.9800
C29 H29C 0.9800
C30 C31 1.391(3)
C30 C35 1.392(3)
C31 C32 1.382(4)
C31 H31 0.9500
C32 C33 1.371(4)
C32 H32 0.9500
C33 C34 1.377(4)
C33 H33 0.9500
C34 C35 1.380(4)
C34 H34 0.9500
C35 H35 0.9500
C36 C37 1.388(3)
C36 C41 1.393(3)
C37 C38 1.382(3)
C37 H37 0.9500
C38 C39 1.382(3)
C38 H38 0.9500
C39 C40 1.382(3)
C39 C42 1.520(3)
C40 C41 1.382(4)
C40 H40 0.9500
C41 H41 0.9500
C42 C44 1.502(5)
C42 C43 1.514(4)
C42 H42 1.0000
C43 H43A 0.9800
C43 H43B 0.9800
C43 H43C 0.9800
C44 H44A 0.9800
C44 H44B 0.9800
C44 H44C 0.9800
B1 C54 1.635(3)
B1 C70 1.637(3)
B1 C46 1.640(3)
B1 C62 1.645(3)
C45 H45A 0.9800
C45 H45B 0.9800
C45 H45C 0.9800
C46 C51 1.392(3)
C46 C47 1.405(3)
C47 C48 1.390(3)
C47 H47 0.9500
C48 C49 1.388(3)
C48 C52 1.491(3)
C49 C50 1.372(3)
C49 H49 0.9500
C50 C51 1.390(3)
C50 C53 1.496(3)
C51 H51 0.9500
C52 F1 1.300(3)
C52 F2 1.303(3)
C52 F3 1.328(3)
C53 F6 1.312(3)
C53 F5 1.314(3)
C53 F4 1.327(3)
C54 C55 1.393(3)
C54 C59 1.401(3)
C55 C56 1.383(3)
C55 H55 0.9500
C56 C57 1.384(3)
C56 C60 1.502(3)
C57 C58 1.377(3)
C57 H57 0.9500
C58 C59 1.388(3)
C58 C61 1.496(3)
C59 H59 0.9500
C60 F9B 1.058(7)
C60 F7 1.240(4)
C60 F9 1.340(5)
C60 F8 1.352(5)
C60 F7B 1.445(7)
C60 F8B 1.453(8)
C61 F11B 1.267(6)
C61 F10 1.270(4)
C61 F12 1.288(5)
C61 F11 1.312(4)
C61 F10B 1.318(5)
C61 F12B 1.319(6)
C62 C67 1.394(3)
C62 C63 1.396(3)
C63 C64 1.392(3)
C63 H63 0.9500
C64 C65 1.376(3)
C64 C68 1.485(4)
C65 C66 1.379(3)
C65 H65 0.9500
C66 C67 1.392(3)
C66 C69 1.498(3)
C67 H67 0.9500
C68 F15 1.260(4)
C68 F13 1.282(4)
C68 F14 1.329(6)
C69 F17B 1.210(14)
C69 F18B 1.279(13)
C69 F16B 1.303(9)
C69 F18 1.321(5)
C69 F16 1.334(4)
C69 F17 1.339(4)
C70 C75 1.401(3)
C70 C71 1.402(3)
C71 C72 1.386(3)
C71 H71 0.9500
C72 C73 1.385(3)
C72 C76 1.491(3)
C73 C74 1.387(3)
C73 H73 0.9500
C74 C75 1.393(3)
C74 C77 1.497(3)
C75 H75 0.9500
C76 F21 1.310(3)
C76 F19 1.321(3)
C76 F20 1.328(3)
C77 F22 1.250(9)
C77 F23B 1.282(7)
C77 F24B 1.298(13)
C77 F23 1.306(8)
C77 F24 1.308(9)
C77 F22B 1.316(7)

loop_
_geom_torsion_atom_site_label_1
_geom_torsion_atom_site_label_2
_geom_torsion_atom_site_label_3
_geom_torsion_atom_site_label_4
_geom_torsion
C14 P1 N1 C20 -162.23(15)
C13 P1 N1 C20 -42.02(18)
C1 P1 N1 C20 78.33(17)
C14 P1 N1 Zn1 24.25(16)
C13 P1 N1 Zn1 144.46(14)
C1 P1 N1 Zn1 -95.19(15)
C45 Zn1 N1 C20 86.04(18)
N2 Zn1 N1 C20 -78.58(13)
C45 Zn1 N1 P1 -99.90(18)
N2 Zn1 N1 P1 95.49(14)
C30 P2 N2 C36 165.11(15)
C29 P2 N2 C36 45.18(19)
C11 P2 N2 C36 -76.15(17)
C30 P2 N2 Zn1 -17.76(15)
C29 P2 N2 Zn1 -137.70(13)
C11 P2 N2 Zn1 100.97(13)
C45 Zn1 N2 C36 -84.1(2)
N1 Zn1 N2 C36 78.82(14)
C45 Zn1 N2 P2 98.61(18)
N1 Zn1 N2 P2 -98.43(12)
N1 P1 C1 C6 42.81(19)
C14 P1 C1 C6 -76.41(18)
C13 P1 C1 C6 167.98(16)
N1 P1 C1 C2 -132.96(19)
C14 P1 C1 C2 107.8(2)
C13 P1 C1 C2 -7.8(2)
C6 C1 C2 C3 -0.3(3)
P1 C1 C2 C3 175.66(18)
C1 C2 C3 C4 -0.2(4)
C2 C3 C4 C5 0.5(4)
C3 C4 C5 C6 -0.3(3)
C3 C4 C5 C7 -177.8(2)
C12 O1 C6 C1 -176.85(18)
C12 O1 C6 C5 1.7(2)
C2 C1 C6 O1 178.89(18)
P1 C1 C6 O1 2.6(3)
C2 C1 C6 C5 0.5(3)
P1 C1 C6 C5 -175.76(15)
C4 C5 C6 O1 -178.77(17)
C7 C5 C6 O1 -0.5(2)
C4 C5 C6 C1 -0.2(3)
C7 C5 C6 C1 178.00(18)
C4 C5 C7 C8 -0.3(4)
C6 C5 C7 C8 -178.0(2)
C4 C5 C7 C12 176.9(2)
C6 C5 C7 C12 -0.8(2)
C12 C7 C8 C9 -0.6(3)
C5 C7 C8 C9 176.3(2)
C7 C8 C9 C10 -0.7(4)
C8 C9 C10 C11 0.8(4)
C9 C10 C11 C12 0.4(3)
C9 C10 C11 P2 -174.00(19)
N2 P2 C11 C12 -44.5(2)
C30 P2 C11 C12 74.48(18)
C29 P2 C11 C12 -169.28(17)
N2 P2 C11 C10 129.7(2)
C30 P2 C11 C10 -111.4(2)
C29 P2 C11 C10 4.9(2)
C6 O1 C12 C11 175.57(18)
C6 O1 C12 C7 -2.3(2)
C10 C11 C12 O1 -179.40(19)
P2 C11 C12 O1 -4.6(3)
C10 C11 C12 C7 -1.8(3)
P2 C11 C12 C7 173.01(16)
C8 C7 C12 O1 179.80(17)
C5 C7 C12 O1 2.0(2)
C8 C7 C12 C11 2.0(3)
C5 C7 C12 C11 -175.84(19)
N1 P1 C14 C15 41.5(2)
C13 P1 C14 C15 -81.5(2)
C1 P1 C14 C15 166.04(19)
N1 P1 C14 C19 -142.3(2)
C13 P1 C14 C19 94.7(2)
C1 P1 C14 C19 -17.8(2)
C19 C14 C15 C16 1.4(4)
P1 C14 C15 C16 177.6(2)
C14 C15 C16 C17 -0.3(5)
C15 C16 C17 C18 -0.8(5)
C16 C17 C18 C19 0.7(6)
C15 C14 C19 C18 -1.5(4)
P1 C14 C19 C18 -177.6(3)
C17 C18 C19 C14 0.4(5)
P1 N1 C20 C21 87.3(2)
Zn1 N1 C20 C21 -97.6(2)
P1 N1 C20 C25 -97.3(2)
Zn1 N1 C20 C25 77.8(2)
C25 C20 C21 C22 2.8(4)
N1 C20 C21 C22 178.3(2)
C20 C21 C22 C23 -2.1(4)
C21 C22 C23 C24 -0.2(4)
C21 C22 C23 C26 179.8(2)
C22 C23 C24 C25 1.7(4)
C26 C23 C24 C25 -178.3(2)
C23 C24 C25 C20 -1.0(3)
C21 C20 C25 C24 -1.3(3)
N1 C20 C25 C24 -176.9(2)
C24 C23 C26 C28 -117.5(3)
C22 C23 C26 C28 62.5(3)
C24 C23 C26 C27 114.9(3)
C22 C23 C26 C27 -65.1(3)
N2 P2 C30 C31 131.2(2)
C29 P2 C30 C31 -106.8(2)
C11 P2 C30 C31 7.3(2)
N2 P2 C30 C35 -51.1(2)
C29 P2 C30 C35 71.0(2)
C11 P2 C30 C35 -174.91(19)
C35 C30 C31 C32 0.6(4)
P2 C30 C31 C32 178.3(2)
C30 C31 C32 C33 -1.0(5)
C31 C32 C33 C34 1.1(6)
C32 C33 C34 C35 -0.8(5)
C33 C34 C35 C30 0.4(4)
C31 C30 C35 C34 -0.3(4)
P2 C30 C35 C34 -178.1(2)
P2 N2 C36 C37 38.3(3)
Zn1 N2 C36 C37 -139.10(18)
P2 N2 C36 C41 -144.3(2)
Zn1 N2 C36 C41 38.2(3)
C41 C36 C37 C38 -0.2(3)
N2 C36 C37 C38 177.1(2)
C36 C37 C38 C39 -1.0(4)
C37 C38 C39 C40 1.2(4)
C37 C38 C39 C42 -178.9(3)
C38 C39 C40 C41 -0.2(5)
C42 C39 C40 C41 179.8(3)
C39 C40 C41 C36 -1.0(5)
C37 C36 C41 C40 1.2(4)
N2 C36 C41 C40 -176.3(3)
C40 C39 C42 C44 112.0(3)
C38 C39 C42 C44 -68.0(4)
C40 C39 C42 C43 -122.7(3)
C38 C39 C42 C43 57.4(4)
C54 B1 C46 C51 -86.1(2)
C70 B1 C46 C51 35.3(3)
C62 B1 C46 C51 153.47(18)
C54 B1 C46 C47 86.9(2)
C70 B1 C46 C47 -151.77(18)
C62 B1 C46 C47 -33.6(3)
C51 C46 C47 C48 -1.7(3)
B1 C46 C47 C48 -175.13(18)
C46 C47 C48 C49 0.2(3)
C46 C47 C48 C52 179.10(19)
C47 C48 C49 C50 1.1(3)
C52 C48 C49 C50 -177.86(19)
C48 C49 C50 C51 -0.7(3)
C48 C49 C50 C53 -178.9(2)
C49 C50 C51 C46 -0.9(3)
C53 C50 C51 C46 177.3(2)
C47 C46 C51 C50 2.1(3)
B1 C46 C51 C50 175.49(18)
C49 C48 C52 F1 -163.0(2)
C47 C48 C52 F1 18.0(3)
C49 C48 C52 F2 -41.9(3)
C47 C48 C52 F2 139.2(2)
C49 C48 C52 F3 76.6(3)
C47 C48 C52 F3 -102.4(3)
C49 C50 C53 F6 114.6(3)
C51 C50 C53 F6 -63.7(3)
C49 C50 C53 F5 -123.8(3)
C51 C50 C53 F5 58.0(3)
C49 C50 C53 F4 -4.2(3)
C51 C50 C53 F4 177.6(2)
C70 B1 C54 C55 151.19(18)
C46 B1 C54 C55 -86.4(2)
C62 B1 C54 C55 34.8(2)
C70 B1 C54 C59 -33.3(3)
C46 B1 C54 C59 89.1(2)
C62 B1 C54 C59 -149.65(18)
C59 C54 C55 C56 2.0(3)
B1 C54 C55 C56 177.85(18)
C54 C55 C56 C57 -2.0(3)
C54 C55 C56 C60 174.5(2)
C55 C56 C57 C58 1.1(3)
C60 C56 C57 C58 -175.5(2)
C56 C57 C58 C59 -0.2(3)
C56 C57 C58 C61 178.6(2)
C57 C58 C59 C54 0.2(3)
C61 C58 C59 C54 -178.50(19)
C55 C54 C59 C58 -1.1(3)
B1 C54 C59 C58 -176.84(18)
C55 C56 C60 F9B -95.4(19)
C57 C56 C60 F9B 81.2(19)
C55 C56 C60 F7 89.2(7)
C57 C56 C60 F7 -94.2(6)
C55 C56 C60 F9 -143.7(3)
C57 C56 C60 F9 32.9(4)
C55 C56 C60 F8 -33.6(4)
C57 C56 C60 F8 143.0(3)
C55 C56 C60 F7B 129.2(3)
C57 C56 C60 F7B -54.2(4)
C55 C56 C60 F8B 38.0(5)
C57 C56 C60 F8B -145.4(4)
C57 C58 C61 F11B -170.8(10)
C59 C58 C61 F11B 7.9(11)
C57 C58 C61 F10 2.6(8)
C59 C58 C61 F10 -178.6(7)
C57 C58 C61 F12 -122.1(5)
C59 C58 C61 F12 56.6(5)
C57 C58 C61 F11 124.1(4)
C59 C58 C61 F11 -57.2(5)
C57 C58 C61 F10B 61.6(7)
C59 C58 C61 F10B -119.6(7)
C57 C58 C61 F12B -49.7(6)
C59 C58 C61 F12B 129.1(6)
C54 B1 C62 C67 -150.99(18)
C70 B1 C62 C67 88.1(2)
C46 B1 C62 C67 -35.3(3)
C54 B1 C62 C63 34.4(3)
C70 B1 C62 C63 -86.5(2)
C46 B1 C62 C63 150.15(19)
C67 C62 C63 C64 1.9(3)
B1 C62 C63 C64 176.8(2)
C62 C63 C64 C65 -0.9(4)
C62 C63 C64 C68 177.7(3)
C63 C64 C65 C66 -0.4(4)
C68 C64 C65 C66 -178.9(3)
C64 C65 C66 C67 0.5(3)
C64 C65 C66 C69 177.7(2)
C65 C66 C67 C62 0.7(3)
C69 C66 C67 C62 -176.47(19)
C63 C62 C67 C66 -1.8(3)
B1 C62 C67 C66 -176.73(19)
C65 C64 C68 F15 -27.5(5)
C63 C64 C68 F15 153.9(4)
C65 C64 C68 F13 -156.9(3)
C63 C64 C68 F13 24.5(5)
C65 C64 C68 F14 87.6(4)
C63 C64 C68 F14 -91.0(4)
C65 C66 C69 F17B -169(2)
C67 C66 C69 F17B 8(2)
C65 C66 C69 F18B 70.3(14)
C67 C66 C69 F18B -112.5(14)
C65 C66 C69 F16B -40.2(15)
C67 C66 C69 F16B 137.0(15)
C65 C66 C69 F18 163.3(4)
C67 C66 C69 F18 -19.5(4)
C65 C66 C69 F16 42.9(5)
C67 C66 C69 F16 -139.9(4)
C65 C66 C69 F17 -78.1(5)
C67 C66 C69 F17 99.1(5)
C54 B1 C70 C75 146.18(18)
C46 B1 C70 C75 29.6(3)
C62 B1 C70 C75 -93.2(2)
C54 B1 C70 C71 -40.3(3)
C46 B1 C70 C71 -156.87(18)
C62 B1 C70 C71 80.3(2)
C75 C70 C71 C72 -0.8(3)
B1 C70 C71 C72 -174.75(19)
C70 C71 C72 C73 -0.9(3)
C70 C71 C72 C76 -179.6(2)
C71 C72 C73 C74 1.0(3)
C76 C72 C73 C74 179.7(2)
C72 C73 C74 C75 0.5(3)
C72 C73 C74 C77 -179.37(19)
C73 C74 C75 C70 -2.3(3)
C77 C74 C75 C70 177.64(19)
C71 C70 C75 C74 2.3(3)
B1 C70 C75 C74 176.10(18)
C73 C72 C76 F21 135.7(3)
C71 C72 C76 F21 -45.5(3)
C73 C72 C76 F19 13.5(4)
C71 C72 C76 F19 -167.7(2)
C73 C72 C76 F20 -105.1(3)
C71 C72 C76 F20 73.7(3)
C73 C74 C77 F22 -99.5(9)
C75 C74 C77 F22 80.6(9)
C73 C74 C77 F23B 46.5(7)
C75 C74 C77 F23B -133.4(7)
C73 C74 C77 F24B -73.9(11)
C75 C74 C77 F24B 106.2(10)
C73 C74 C77 F23 137.0(7)
C75 C74 C77 F23 -42.9(7)
C73 C74 C77 F24 21.2(10)
C75 C74 C77 F24 -158.7(10)
C73 C74 C77 F22B 168.0(10)
C75 C74 C77 F22B -11.9(10)
